data_4331040
loop_
_publ_author_name
'Mark Irwin'
'Laurence R. Doyle'
'Tobias Kr\"amer'
'Radovan Herchel'
'John E. McGrady'
'Jose M. Goicoechea'

_publ_contact_author
;
 Dr. J. M. Goicoechea           
 Chemistry Research Laboratory
 University of Oxford
 Mansfield Road
 Oxford
 OX1 3TA
 UK
;
_publ_contact_author_email jose.goicoechea@chem.ox.ac.uk
_publ_contact_author_fax '+44 1865 272690'
_publ_contact_author_phone '+44 1865 275961'
_publ_section_title
;
 A Homologous Series of First-Row Transition-Metal Complexes of
 2,2'-Bipyridine and their Ligand Radical Derivatives: Trends in
 Structure, Magnetism, and Bonding
;
_journal_name_full 'Inorganic Chemistry'
_journal_page_first 12301
_journal_page_last 12312
_journal_paper_doi 10.1021/ic301587f
_journal_volume 51
_journal_year 2012
_chemical_formula_moiety 'C28 H30 Co N2, C4 H8 O'
_chemical_formula_sum 'C32 H38 Co N2 O'
_chemical_formula_weight 525.57
_chemical_name_systematic
; 
Co(2,2bipy)(mes)2*THF
;
_space_group_IT_number 56
_symmetry_cell_setting orthorhombic
_symmetry_space_group_name_Hall '-P 2ab 2ac'
_symmetry_space_group_name_H-M 'P c c n'
_atom_sites_solution_hydrogens geom
_atom_sites_solution_primary direct
_atom_sites_solution_secondary difmap
_audit_creation_method SHELXL-97
_cell_angle_alpha 90.00
_cell_angle_beta 90.00
_cell_angle_gamma 90.00
_cell_formula_units_Z 4
_cell_length_a 10.73580(10)
_cell_length_b 14.51020(10)
_cell_length_c 17.99420(10)
_cell_measurement_reflns_used 37900
_cell_measurement_temperature 150(2)
_cell_measurement_theta_max 27.485
_cell_measurement_theta_min 5.097
_cell_volume 2803.11(4)
_computing_cell_refinement
;
KappaCCD software "DENZO" (Otwinowski & Minor, 1996)
;
_computing_data_collection
;
KappaCCD software "Collect" (Nonius, 2000)
;
_computing_data_reduction
;
KappaCCD software "DENZO" (Otwinowski & Minor, 1996)
;
_computing_molecular_graphics 'WinGX (Farrugia, 2005)'
_computing_publication_material 'XCIF (Sheldrick, 2001)'
_computing_structure_refinement 'SHELXL-97 (Sheldrick, 1997)'
_computing_structure_solution 'SHELXS-97 (Sheldrick, 1990)'
_diffrn_ambient_temperature 150(2)
_diffrn_measured_fraction_theta_full 0.992
_diffrn_measured_fraction_theta_max 0.992
_diffrn_measurement_device_type 'Nonius KappaCCD'
_diffrn_measurement_method 'omega scans'
_diffrn_radiation_monochromator graphite
_diffrn_radiation_source 'fine-focus sealed tube'
_diffrn_radiation_type MoK\a
_diffrn_radiation_wavelength 0.71073
_diffrn_reflns_av_R_equivalents 0.0400
_diffrn_reflns_av_sigmaI/netI 0.0113
_diffrn_reflns_limit_h_max 13
_diffrn_reflns_limit_h_min 0
_diffrn_reflns_limit_k_max 18
_diffrn_reflns_limit_k_min 0
_diffrn_reflns_limit_l_max 23
_diffrn_reflns_limit_l_min 0
_diffrn_reflns_number 60428
_diffrn_reflns_theta_full 27.49
_diffrn_reflns_theta_max 27.49
_diffrn_reflns_theta_min 5.11
_exptl_absorpt_coefficient_mu 0.638
_exptl_absorpt_correction_T_max 0.8567
_exptl_absorpt_correction_T_min 0.8146
_exptl_absorpt_correction_type multi-scan
_exptl_absorpt_process_details 'DENZO/SCALEPACK (Otwinowski & Minor, 1997)'
_exptl_crystal_colour black
_exptl_crystal_density_diffrn 1.245
_exptl_crystal_description block
_exptl_crystal_F_000 1116
_exptl_crystal_size_max 0.45
_exptl_crystal_size_mid 0.35
_exptl_crystal_size_min 0.25
_refine_diff_density_max 0.546
_refine_diff_density_min -0.557
_refine_diff_density_rms 0.064
_refine_ls_extinction_method none
_refine_ls_goodness_of_fit_ref 1.064
_refine_ls_hydrogen_treatment constr
_refine_ls_matrix_type full
_refine_ls_number_parameters 174
_refine_ls_number_reflns 3192
_refine_ls_number_restraints 0
_refine_ls_restrained_S_all 1.064
_refine_ls_R_factor_all 0.0504
_refine_ls_R_factor_gt 0.0437
_refine_ls_shift/su_max 0.003
_refine_ls_shift/su_mean 0.000
_refine_ls_structure_factor_coef Fsqd
_refine_ls_weighting_details 'calc w=1/[\s^2^(Fo^2^)+(0.0762P)^2^+2.0748P] where P=(Fo^2^+2Fc^2^)/3'
_refine_ls_weighting_scheme calc
_refine_ls_wR_factor_gt 0.1250
_refine_ls_wR_factor_ref 0.1316
_reflns_number_gt 2785
_reflns_number_total 3192
_reflns_threshold_expression >2\s(I)
_cod_data_source_file ic301587f_si_002_3.cif
_cod_data_source_block 4
_cod_database_code 4331040

loop_
_symmetry_equiv_pos_as_xyz
'x, y, z'
'-x+1/2, -y+1/2, z'
'-x, y+1/2, -z+1/2'
'x+1/2, -y, -z+1/2'
'-x, -y, -z'
'x-1/2, y-1/2, -z'
'x, -y-1/2, z-1/2'
'-x-1/2, y, z-1/2'

loop_
_atom_site_label
_atom_site_type_symbol
_atom_site_fract_x
_atom_site_fract_y
_atom_site_fract_z
_atom_site_U_iso_or_equiv
_atom_site_adp_type
_atom_site_occupancy
_atom_site_symmetry_multiplicity
_atom_site_calc_flag
_atom_site_refinement_flags
_atom_site_disorder_assembly
_atom_site_disorder_group
O1S O 0.7500 0.2500 0.3870(4) 0.139(2) Uani 1 2 d S . .
C1S C 0.8369(4) 0.1997(3) 0.4395(3) 0.0892(12) Uani 1 1 d . . .
H1S1 H 0.8660 0.1413 0.4169 0.107 Uiso 1 1 calc R A .
H1S2 H 0.9103 0.2383 0.4513 0.107 Uiso 1 1 calc R . .
C2S C 0.7650(8) 0.1814(8) 0.5060(6) 0.102(3) Uani 0.50 1 d P A -1
H2S1 H 0.7307 0.1180 0.5054 0.122 Uiso 0.50 1 calc PR A -1
H2S2 H 0.8166 0.1894 0.5511 0.122 Uiso 0.50 1 calc PR A -1
C3S C 0.6709(9) 0.2461(6) 0.5032(4) 0.079(2) Uani 0.50 1 d P . -1
H3S1 H 0.6807 0.2877 0.5464 0.095 Uiso 0.50 1 calc PR . -1
H3S2 H 0.5906 0.2135 0.5093 0.095 Uiso 0.50 1 calc PR . -1
Co1 Co 0.2500 0.2500 1.044675(18) 0.02475(15) Uani 1 2 d S . .
N1 N 0.32889(16) 0.31713(11) 0.96162(8) 0.0270(3) Uani 1 1 d . . .
C1 C 0.4180(2) 0.38204(14) 0.96630(11) 0.0338(4) Uani 1 1 d . . .
H1 H 0.4418 0.4033 1.0142 0.041 Uiso 1 1 calc R . .
C2 C 0.4767(2) 0.41923(14) 0.90484(11) 0.0343(4) Uani 1 1 d . . .
H2 H 0.5395 0.4648 0.9105 0.041 Uiso 1 1 calc R . .
C3 C 0.44218(19) 0.38886(14) 0.83502(10) 0.0309(4) Uani 1 1 d . . .
H3 H 0.4801 0.4141 0.7919 0.037 Uiso 1 1 calc R . .
C4 C 0.35196(17) 0.32140(13) 0.82873(10) 0.0268(4) Uani 1 1 d . . .
H4 H 0.3276 0.2992 0.7812 0.032 Uiso 1 1 calc R . .
C5 C 0.29755(17) 0.28659(12) 0.89246(9) 0.0231(4) Uani 1 1 d . . .
C11 C 0.20809(18) 0.16014(13) 1.12043(10) 0.0260(4) Uani 1 1 d . . .
C12 C 0.29335(19) 0.08558(13) 1.12219(10) 0.0290(4) Uani 1 1 d . . .
C13 C 0.2879(2) 0.01853(14) 1.17712(11) 0.0322(4) Uani 1 1 d . . .
H13 H 0.3474 -0.0299 1.1769 0.039 Uiso 1 1 calc R . .
C14 C 0.1971(2) 0.02061(14) 1.23259(11) 0.0328(4) Uani 1 1 d . . .
C15 C 0.10834(18) 0.08987(14) 1.22841(10) 0.0314(4) Uani 1 1 d . . .
H15 H 0.0432 0.0912 1.2641 0.038 Uiso 1 1 calc R . .
C16 C 0.11141(17) 0.15794(13) 1.17332(9) 0.0265(4) Uani 1 1 d . . .
C17 C 0.3923(2) 0.07751(16) 1.06208(12) 0.0389(5) Uani 1 1 d . . .
H17A H 0.3846 0.1295 1.0276 0.058 Uiso 0.50 1 calc PR . .
H17B H 0.3809 0.0196 1.0349 0.058 Uiso 0.50 1 calc PR . .
H17C H 0.4751 0.0783 1.0850 0.058 Uiso 0.50 1 calc PR . .
H17D H 0.4424 0.0221 1.0708 0.058 Uiso 0.50 1 calc PR . .
H17E H 0.4462 0.1320 1.0634 0.058 Uiso 0.50 1 calc PR . .
H17F H 0.3520 0.0733 1.0133 0.058 Uiso 0.50 1 calc PR . .
C18 C 0.1982(3) -0.04913(19) 1.29521(13) 0.0487(6) Uani 1 1 d . . .
H18A H 0.2678 -0.0919 1.2882 0.073 Uiso 0.50 1 calc PR . .
H18B H 0.1196 -0.0835 1.2952 0.073 Uiso 0.50 1 calc PR . .
H18C H 0.2078 -0.0171 1.3428 0.073 Uiso 0.50 1 calc PR . .
H18D H 0.1290 -0.0364 1.3292 0.073 Uiso 0.50 1 calc PR . .
H18E H 0.2772 -0.0448 1.3223 0.073 Uiso 0.50 1 calc PR . .
H18F H 0.1890 -0.1113 1.2746 0.073 Uiso 0.50 1 calc PR . .
C19 C 0.0079(2) 0.22819(15) 1.17077(12) 0.0349(4) Uani 1 1 d . . .
H19A H 0.0225 0.2710 1.1296 0.052 Uiso 0.50 1 calc PR . .
H19B H 0.0058 0.2624 1.2177 0.052 Uiso 0.50 1 calc PR . .
H19C H -0.0719 0.1967 1.1634 0.052 Uiso 0.50 1 calc PR . .
H19D H -0.0516 0.2158 1.2108 0.052 Uiso 0.50 1 calc PR . .
H19E H -0.0349 0.2244 1.1227 0.052 Uiso 0.50 1 calc PR . .
H19F H 0.0428 0.2901 1.1771 0.052 Uiso 0.50 1 calc PR . .

loop_
_atom_site_aniso_label
_atom_site_aniso_U_11
_atom_site_aniso_U_22
_atom_site_aniso_U_33
_atom_site_aniso_U_23
_atom_site_aniso_U_13
_atom_site_aniso_U_12
O1S 0.136(5) 0.162(6) 0.119(5) 0.000 0.000 -0.042(4)
C1S 0.102(3) 0.063(2) 0.103(3) -0.013(2) -0.016(3) 0.002(2)
C2S 0.068(5) 0.130(8) 0.107(7) 0.056(6) -0.036(4) -0.027(5)
C3S 0.096(6) 0.091(5) 0.051(4) -0.002(3) 0.026(4) -0.006(4)
Co1 0.0322(2) 0.0258(2) 0.0162(2) 0.000 0.000 -0.00530(13)
N1 0.0344(8) 0.0267(7) 0.0200(7) -0.0012(6) -0.0002(6) -0.0058(6)
C1 0.0426(11) 0.0332(10) 0.0256(9) -0.0037(8) -0.0009(8) -0.0125(9)
C2 0.0381(10) 0.0319(9) 0.0328(10) -0.0010(8) 0.0017(8) -0.0110(8)
C3 0.0325(9) 0.0344(10) 0.0258(9) 0.0050(7) 0.0044(7) -0.0051(8)
C4 0.0294(9) 0.0306(9) 0.0204(8) 0.0006(7) 0.0008(7) -0.0010(7)
C5 0.0248(8) 0.0242(8) 0.0204(8) -0.0002(6) -0.0002(7) -0.0002(7)
C11 0.0309(9) 0.0280(9) 0.0190(8) -0.0004(7) -0.0028(7) -0.0042(7)
C12 0.0320(9) 0.0293(9) 0.0256(9) -0.0029(7) -0.0010(7) -0.0029(8)
C13 0.0346(10) 0.0297(9) 0.0322(10) 0.0004(8) -0.0067(8) -0.0019(8)
C14 0.0383(11) 0.0338(10) 0.0263(9) 0.0069(8) -0.0080(8) -0.0110(9)
C15 0.0322(9) 0.0397(10) 0.0224(8) 0.0017(8) 0.0000(7) -0.0126(8)
C16 0.0283(9) 0.0309(9) 0.0203(8) -0.0017(7) -0.0040(7) -0.0047(7)
C17 0.0417(12) 0.0399(11) 0.0350(10) -0.0033(9) 0.0082(9) 0.0032(9)
C18 0.0538(15) 0.0501(14) 0.0422(13) 0.0227(10) -0.0127(10) -0.0161(12)
C19 0.0298(10) 0.0434(11) 0.0315(10) 0.0002(8) 0.0003(8) 0.0010(9)

loop_
_atom_type_symbol
_atom_type_description
_atom_type_scat_dispersion_real
_atom_type_scat_dispersion_imag
_atom_type_scat_source
C C 0.0033 0.0016 'International Tables Vol C Tables 4.2.6.8 and 6.1.1.4'
H H 0.0000 0.0000 'International Tables Vol C Tables 4.2.6.8 and 6.1.1.4'
N N 0.0061 0.0033 'International Tables Vol C Tables 4.2.6.8 and 6.1.1.4'
Co Co 0.3494 0.9721 'International Tables Vol C Tables 4.2.6.8 and 6.1.1.4'
O O 0.0106 0.0060 'International Tables Vol C Tables 4.2.6.8 and 6.1.1.4'

loop_
_geom_angle_atom_site_label_1
_geom_angle_atom_site_label_2
_geom_angle_atom_site_label_3
_geom_angle
_geom_angle_site_symmetry_1
_geom_angle_site_symmetry_3
C1S O1S C1S 102.9(5) . 2_655
C3S C1S C2S 52.5(6) 2_655 .
C3S C1S O1S 101.8(5) 2_655 .
C2S C1S O1S 106.0(5) . .
C3S C1S H1S1 147.1 2_655 .
C2S C1S H1S1 110.5 . .
O1S C1S H1S1 110.5 . .
C3S C1S H1S2 63.4 2_655 .
C2S C1S H1S2 110.5 . .
O1S C1S H1S2 110.5 . .
H1S1 C1S H1S2 108.7 . .
C3S C2S C1S 103.6(7) . .
C3S C2S H2S1 111.0 . .
C1S C2S H2S1 111.0 . .
C3S C2S H2S2 111.0 . .
C1S C2S H2S2 111.0 . .
H2S1 C2S H2S2 109.0 . .
C2S C3S C1S 117.3(7) . 2_655
C2S C3S H3S1 108.0 . .
C1S C3S H3S1 108.0 2_655 .
C2S C3S H3S2 108.0 . .
C1S C3S H3S2 108.0 2_655 .
H3S1 C3S H3S2 107.2 . .
C11 Co1 C11 90.68(11) . 2
C11 Co1 N1 95.78(7) . 2
C11 Co1 N1 164.39(8) 2 2
C11 Co1 N1 164.39(8) . .
C11 Co1 N1 95.78(7) 2 .
N1 Co1 N1 81.64(9) 2 .
C1 N1 C5 117.41(15) . .
C1 N1 Co1 127.09(13) . .
C5 N1 Co1 115.13(12) . .
N1 C1 C2 123.17(18) . .
N1 C1 H1 118.4 . .
C2 C1 H1 118.4 . .
C3 C2 C1 118.74(18) . .
C3 C2 H2 120.6 . .
C1 C2 H2 120.6 . .
C4 C3 C2 119.22(17) . .
C4 C3 H3 120.4 . .
C2 C3 H3 120.4 . .
C3 C4 C5 119.15(17) . .
C3 C4 H4 120.4 . .
C5 C4 H4 120.4 . .
N1 C5 C4 122.29(16) . .
N1 C5 C5 113.92(10) . 2
C4 C5 C5 123.79(11) . 2
C16 C11 C12 116.32(17) . .
C16 C11 Co1 131.38(15) . .
C12 C11 Co1 112.28(14) . .
C13 C12 C11 121.57(18) . .
C13 C12 C17 118.82(19) . .
C11 C12 C17 119.59(17) . .
C12 C13 C14 121.58(19) . .
C12 C13 H13 119.2 . .
C14 C13 H13 119.2 . .
C15 C14 C13 117.18(18) . .
C15 C14 C18 122.0(2) . .
C13 C14 C18 120.8(2) . .
C14 C15 C16 122.24(18) . .
C14 C15 H15 118.9 . .
C16 C15 H15 118.9 . .
C15 C16 C11 120.79(18) . .
C15 C16 C19 118.74(17) . .
C11 C16 C19 120.47(17) . .
C12 C17 H17A 109.5 . .
C12 C17 H17B 109.5 . .
H17A C17 H17B 109.5 . .
C12 C17 H17C 109.5 . .
H17A C17 H17C 109.5 . .
H17B C17 H17C 109.5 . .
C12 C17 H17D 109.5 . .
H17A C17 H17D 141.1 . .
H17B C17 H17D 56.3 . .
H17C C17 H17D 56.3 . .
C12 C17 H17E 109.5 . .
H17A C17 H17E 56.3 . .
H17B C17 H17E 141.1 . .
H17C C17 H17E 56.3 . .
H17D C17 H17E 109.5 . .
C12 C17 H17F 109.5 . .
H17A C17 H17F 56.3 . .
H17B C17 H17F 56.3 . .
H17C C17 H17F 141.1 . .
H17D C17 H17F 109.5 . .
H17E C17 H17F 109.5 . .
C14 C18 H18A 109.5 . .
C14 C18 H18B 109.5 . .
H18A C18 H18B 109.5 . .
C14 C18 H18C 109.5 . .
H18A C18 H18C 109.5 . .
H18B C18 H18C 109.5 . .
C14 C18 H18D 109.5 . .
H18A C18 H18D 141.1 . .
H18B C18 H18D 56.3 . .
H18C C18 H18D 56.3 . .
C14 C18 H18E 109.5 . .
H18A C18 H18E 56.3 . .
H18B C18 H18E 141.1 . .
H18C C18 H18E 56.3 . .
H18D C18 H18E 109.5 . .
C14 C18 H18F 109.5 . .
H18A C18 H18F 56.3 . .
H18B C18 H18F 56.3 . .
H18C C18 H18F 141.1 . .
H18D C18 H18F 109.5 . .
H18E C18 H18F 109.5 . .
C16 C19 H19A 109.5 . .
C16 C19 H19B 109.5 . .
H19A C19 H19B 109.5 . .
C16 C19 H19C 109.5 . .
H19A C19 H19C 109.5 . .
H19B C19 H19C 109.5 . .
C16 C19 H19D 109.5 . .
H19A C19 H19D 141.1 . .
H19B C19 H19D 56.3 . .
H19C C19 H19D 56.3 . .
C16 C19 H19E 109.5 . .
H19A C19 H19E 56.3 . .
H19B C19 H19E 141.1 . .
H19C C19 H19E 56.3 . .
H19D C19 H19E 109.5 . .
C16 C19 H19F 109.5 . .
H19A C19 H19F 56.3 . .
H19B C19 H19F 56.3 . .
H19C C19 H19F 141.1 . .
H19D C19 H19F 109.5 . .
H19E C19 H19F 109.5 . .

loop_
_geom_bond_atom_site_label_1
_geom_bond_atom_site_label_2
_geom_bond_distance
_geom_bond_site_symmetry_2
O1S C1S 1.515(6) .
O1S C1S 1.515(6) 2_655
C1S C3S 1.393(9) 2_655
C1S C2S 1.448(11) .
C1S H1S1 0.9900 .
C1S H1S2 0.9900 .
C2S C3S 1.381(12) .
C2S H2S1 0.9900 .
C2S H2S2 0.9900 .
C3S C1S 1.393(9) 2_655
C3S H3S1 0.9900 .
C3S H3S2 0.9900 .
Co1 C11 1.9393(18) .
Co1 C11 1.9393(18) 2
Co1 N1 1.9748(15) 2
Co1 N1 1.9748(16) .
N1 C1 1.345(3) .
N1 C5 1.363(2) .
C1 C2 1.382(3) .
C1 H1 0.9500 .
C2 C3 1.382(3) .
C2 H2 0.9500 .
C3 C4 1.382(3) .
C3 H3 0.9500 .
C4 C5 1.382(2) .
C4 H4 0.9500 .
C5 C5 1.473(4) 2
C11 C16 1.409(3) .
C11 C12 1.418(3) .
C12 C13 1.388(3) .
C12 C17 1.520(3) .
C13 C14 1.395(3) .
C13 H13 0.9500 .
C14 C15 1.387(3) .
C14 C18 1.515(3) .
C15 C16 1.400(3) .
C15 H15 0.9500 .
C16 C19 1.509(3) .
C17 H17A 0.9800 .
C17 H17B 0.9800 .
C17 H17C 0.9800 .
C17 H17D 0.9800 .
C17 H17E 0.9800 .
C17 H17F 0.9800 .
C18 H18A 0.9800 .
C18 H18B 0.9800 .
C18 H18C 0.9800 .
C18 H18D 0.9800 .
C18 H18E 0.9800 .
C18 H18F 0.9800 .
C19 H19A 0.9800 .
C19 H19B 0.9800 .
C19 H19C 0.9800 .
C19 H19D 0.9800 .
C19 H19E 0.9800 .
C19 H19F 0.9800 .
